data_4312006
loop_
_publ_author_name
'Jay R. Stork'
'Marilyn M. Olmstead'
'Alan L. Balch'

_publ_section_title
;
 Effects of Pt...Pt Bonding, Anions, Solvate Molecules, and Hydrogen
 Bonding on the Self-Association of Chugaev's Cation, a Platinum Complex
 with a Chelating Carbene Ligand
;
_journal_name_full 'Inorganic Chemistry'
_journal_page_first 7508
_journal_page_last 7515
_journal_paper_doi 10.1021/ic049226j
_journal_volume 43
_journal_year 2004
_chemical_formula_sum 'C8 H23 Cl N6 O4 Pt'
_chemical_formula_weight 497.86
_chemical_name_common '[Pt(C~8~H~15~N~6~)]Cl^.^4H~2~O'
_chemical_name_systematic
;
  ?
;
_space_group_IT_number 4
_symmetry_cell_setting monoclinic
_symmetry_space_group_name_Hall 'P 2yb'
_symmetry_space_group_name_H-M 'P 1 21 1'
_atom_sites_solution_hydrogens geom
_atom_sites_solution_primary direct
_atom_sites_solution_secondary difmap
_audit_creation_method SHELXL-97
_cell_angle_alpha 90.00
_cell_angle_beta 93.115(3)
_cell_angle_gamma 90.00
_cell_formula_units_Z 4
_cell_length_a 6.6678(10)
_cell_length_b 19.959(3)
_cell_length_c 12.5422(18)
_cell_measurement_reflns_used 978
_cell_measurement_temperature 90(2)
_cell_measurement_theta_max 31.0
_cell_measurement_theta_min 2.6
_cell_volume 1666.7(4)
_computing_cell_refinement 'SMART 5.054 (Bruker, 2002)'
_computing_data_collection 'SMART 5.054 (Bruker, 2002)'
_computing_data_reduction 'SAINT 6.36A (Bruker, 2002)'
_computing_molecular_graphics 'SHELXTL 5.1 (Sheldrick, 1994)'
_computing_publication_material 'SHELXL-97 (Sheldrick, 1997)'
_computing_structure_refinement 'SHELXL-97 (Sheldrick, 1997)'
_computing_structure_solution 'SHELXS-97 (Sheldrick, 1990)'
_diffrn_ambient_temperature 90(2)
_diffrn_detector_area_resol_mean 8.3
_diffrn_measured_fraction_theta_full 0.987
_diffrn_measured_fraction_theta_max 0.987
_diffrn_measurement_device_type 'Bruker SMART 1000'
_diffrn_measurement_method \w
_diffrn_radiation_monochromator graphite
_diffrn_radiation_source 'normal-focus sealed tube'
_diffrn_radiation_type MoK\a
_diffrn_radiation_wavelength 0.71073
_diffrn_reflns_av_R_equivalents 0.0476
_diffrn_reflns_av_sigmaI/netI 0.0392
_diffrn_reflns_limit_h_max 9
_diffrn_reflns_limit_h_min -9
_diffrn_reflns_limit_k_max 28
_diffrn_reflns_limit_k_min -28
_diffrn_reflns_limit_l_max 17
_diffrn_reflns_limit_l_min -17
_diffrn_reflns_number 21980
_diffrn_reflns_theta_full 30.50
_diffrn_reflns_theta_max 30.50
_diffrn_reflns_theta_min 1.92
_diffrn_standards_number 0
_exptl_absorpt_coefficient_mu 8.600
_exptl_absorpt_correction_T_max 0.7248
_exptl_absorpt_correction_T_min 0.0921
_exptl_absorpt_correction_type multi-scan
_exptl_absorpt_process_details 'SADABS 2.05 (Sheldrick, 2002)'
_exptl_crystal_colour red
_exptl_crystal_density_diffrn 1.984
_exptl_crystal_density_method 'not measured'
_exptl_crystal_description needle
_exptl_crystal_F_000 960
_exptl_crystal_size_max 0.53
_exptl_crystal_size_mid 0.06
_exptl_crystal_size_min 0.04
_refine_diff_density_max 1.767
_refine_diff_density_min -1.291
_refine_diff_density_rms 0.143
_refine_ls_abs_structure_details 'Flack H D (1983), Acta Cryst. A39, 876-881'
_refine_ls_abs_structure_Flack 0.00
_refine_ls_extinction_method none
_refine_ls_goodness_of_fit_ref 1.013
_refine_ls_hydrogen_treatment mixed
_refine_ls_matrix_type full
_refine_ls_number_parameters 416
_refine_ls_number_reflns 5157
_refine_ls_number_restraints 25
_refine_ls_restrained_S_all 1.011
_refine_ls_R_factor_all 0.0230
_refine_ls_R_factor_gt 0.0204
_refine_ls_shift/su_max 0.011
_refine_ls_shift/su_mean 0.000
_refine_ls_structure_factor_coef Fsqd
_refine_ls_weighting_details 'calc w=1/[\s^2^(Fo^2^)+(0.0139P)^2^] where P=(Fo^2^+2Fc^2^)/3'
_refine_ls_weighting_scheme calc
_refine_ls_wR_factor_gt 0.0435
_refine_ls_wR_factor_ref 0.0440
_reflns_number_gt 4878
_reflns_number_total 5157
_reflns_threshold_expression I>2\s(I)
_cod_data_source_file ic049226jsi20040920_110301_3.cif
_cod_data_source_block jrs052
_cod_original_cell_volume 1666.6(4)
_cod_original_sg_symbol_H-M 'P 21'
_cod_database_code 4312006

loop_
_symmetry_equiv_pos_as_xyz
'x, y, z'
'-x, y+1/2, -z'

loop_
_atom_site_label
_atom_site_type_symbol
_atom_site_fract_x
_atom_site_fract_y
_atom_site_fract_z
_atom_site_U_iso_or_equiv
_atom_site_adp_type
_atom_site_occupancy
_atom_site_symmetry_multiplicity
_atom_site_calc_flag
_atom_site_refinement_flags
_atom_site_disorder_assembly
_atom_site_disorder_group
Pt1 Pt 0.40203(3) 0.495589(9) 0.280348(14) 0.01305(4) Uani 1 1 d . . .
C1 C 0.2866(9) 0.2956(3) 0.4046(5) 0.0219(12) Uani 1 1 d . . .
H1C H 0.1575 0.3037 0.4361 0.026 Uiso 1 1 calc R . .
H1D H 0.3925 0.2915 0.4615 0.026 Uiso 1 1 calc R . .
H1E H 0.2789 0.2541 0.3628 0.026 Uiso 1 1 calc R . .
C2 C 0.3557(8) 0.4142(3) 0.3682(4) 0.0158(10) Uani 1 1 d . . .
C3 C 0.3961(7) 0.5342(3) 0.4288(4) 0.0149(10) Uani 1 1 d . . .
C4 C 0.4161(9) 0.6256(3) 0.5617(5) 0.0231(12) Uani 1 1 d . . .
H4C H 0.4467 0.6736 0.5625 0.028 Uiso 1 1 calc R . .
H4D H 0.5165 0.6017 0.6074 0.028 Uiso 1 1 calc R . .
H4E H 0.2824 0.6183 0.5885 0.028 Uiso 1 1 calc R . .
C5 C 0.4495(8) 0.5826(3) 0.2067(4) 0.0158(10) Uani 1 1 d . . .
C6 C 0.5449(9) 0.6905(3) 0.1087(5) 0.0241(12) Uani 1 1 d . . .
H6C H 0.6014 0.6780 0.0409 0.029 Uiso 1 1 calc R . .
H6D H 0.6467 0.7142 0.1536 0.029 Uiso 1 1 calc R . .
H6E H 0.4285 0.7198 0.0945 0.029 Uiso 1 1 calc R . .
C7 C 0.4040(8) 0.4492(2) 0.1389(5) 0.0168(11) Uani 1 1 d . . .
C8 C 0.4136(10) 0.3940(3) -0.0469(5) 0.0265(13) Uani 1 1 d . . .
H8C H 0.5066 0.3559 -0.0434 0.032 Uiso 1 1 calc R . .
H8D H 0.4592 0.4271 -0.0981 0.032 Uiso 1 1 calc R . .
H8E H 0.2789 0.3783 -0.0700 0.032 Uiso 1 1 calc R . .
N1 N 0.3320(7) 0.3506(2) 0.3361(4) 0.0181(10) Uani 1 1 d . . .
H1 H 0.3452 0.3418 0.2681 0.027 Uiso 1 1 calc R . .
N2 N 0.3463(7) 0.4267(2) 0.4720(4) 0.0167(9) Uani 1 1 d . . .
H2 H 0.3263 0.3939 0.5171 0.025 Uiso 1 1 calc R . .
N3 N 0.3689(7) 0.4938(3) 0.5093(3) 0.0193(9) Uani 1 1 d . . .
N4 N 0.4199(7) 0.6003(2) 0.4528(4) 0.0170(9) Uani 1 1 d . . .
H4 H 0.4383 0.6288 0.4007 0.025 Uiso 1 1 calc R . .
N5 N 0.4832(7) 0.6312(2) 0.1628(4) 0.0192(9) Uani 1 1 d . . .
N6 N 0.4080(7) 0.4243(2) 0.0568(4) 0.0196(10) Uani 1 1 d . . .
Pt2 Pt 0.88134(3) 0.466612(9) 0.312593(15) 0.01348(4) Uani 1 1 d . . .
C9 C 0.9284(9) 0.6695(3) 0.4441(5) 0.0207(11) Uani 1 1 d . . .
H9C H 0.8080 0.6857 0.4775 0.025 Uiso 0.50 1 calc PR . .
H9D H 0.9373 0.6907 0.3740 0.025 Uiso 0.50 1 calc PR . .
H9E H 1.0478 0.6809 0.4894 0.025 Uiso 0.50 1 calc PR . .
H9F H 1.0541 0.6859 0.4164 0.025 Uiso 0.50 1 calc PR . .
H9G H 0.9248 0.6809 0.5200 0.025 Uiso 0.50 1 calc PR . .
H9H H 0.8143 0.6906 0.4045 0.025 Uiso 0.50 1 calc PR . .
C10 C 0.9177(8) 0.5648(3) 0.3399(5) 0.0159(10) Uani 1 1 d . . .
C11 C 0.9142(7) 0.5019(3) 0.1624(4) 0.0160(10) Uani 1 1 d . . .
C12 C 0.9227(10) 0.4882(3) -0.0329(4) 0.0226(12) Uani 1 1 d . . .
H12C H 0.8073 0.5170 -0.0522 0.027 Uiso 1 1 calc R . .
H12D H 0.9251 0.4504 -0.0828 0.027 Uiso 1 1 calc R . .
H12E H 1.0470 0.5141 -0.0365 0.027 Uiso 1 1 calc R . .
C13 C 0.8417(8) 0.3705(3) 0.2738(4) 0.0157(10) Uani 1 1 d . . .
C14 C 0.7728(11) 0.2459(3) 0.2349(6) 0.0309(14) Uani 1 1 d . . .
H14C H 0.7038 0.2417 0.1642 0.037 Uiso 1 1 calc R . .
H14D H 0.6870 0.2280 0.2891 0.037 Uiso 1 1 calc R . .
H14E H 0.8991 0.2207 0.2363 0.037 Uiso 1 1 calc R . .
C15 C 0.8493(8) 0.4436(3) 0.4671(5) 0.0173(11) Uani 1 1 d . . .
C16 C 0.7695(9) 0.4180(3) 0.6622(5) 0.0240(12) Uani 1 1 d . . .
H16C H 0.6511 0.3889 0.6618 0.029 Uiso 1 1 calc R . .
H16D H 0.7402 0.4603 0.6977 0.029 Uiso 1 1 calc R . .
H16E H 0.8827 0.3958 0.7007 0.029 Uiso 1 1 calc R . .
N7 N 0.9165(7) 0.5973(2) 0.4311(4) 0.0164(9) Uani 1 1 d . . .
H7 H 0.9076 0.5731 0.4894 0.025 Uiso 1 1 calc R . .
N8 N 0.9445(7) 0.6000(2) 0.2501(3) 0.0142(9) Uani 1 1 d . . .
H8 H 0.9628 0.6437 0.2533 0.021 Uiso 1 1 calc R . .
N9 N 0.9430(7) 0.5663(2) 0.1503(4) 0.0164(9) Uani 1 1 d . . .
N10 N 0.9060(6) 0.4631(3) 0.0747(3) 0.0172(8) Uani 1 1 d . . .
H10 H 0.8895 0.4197 0.0831 0.026 Uiso 1 1 calc R . .
N11 N 0.8141(7) 0.3146(2) 0.2567(4) 0.0208(10) Uani 1 1 d . . .
N12 N 0.8204(7) 0.4312(3) 0.5535(4) 0.0210(10) Uani 1 1 d . . .
Cl1 Cl 0.2662(2) 0.34147(7) 0.69029(11) 0.0230(3) Uani 1 1 d . . .
Cl2 Cl 0.9013(2) 0.30349(7) 0.99028(11) 0.0251(3) Uani 1 1 d . . .
O1 O 0.2602(6) 0.4980(2) 0.7202(3) 0.0237(8) Uani 1 1 d D . .
H1A H 0.306(9) 0.498(3) 0.657(3) 0.028 Uiso 1 1 d D . .
H1B H 0.261(10) 0.4566(14) 0.742(4) 0.028 Uiso 1 1 d D . .
O2 O 0.9376(6) 0.14396(19) 0.0201(3) 0.0211(8) Uani 1 1 d D . .
H2A H 0.962(10) 0.121(2) -0.036(3) 0.025 Uiso 1 1 d D . .
H2B H 0.938(10) 0.1863(11) 0.003(4) 0.025 Uiso 1 1 d D . .
O3 O 0.5912(7) 0.2341(2) 0.6412(4) 0.0306(10) Uani 1 1 d D . .
H3A H 0.665(9) 0.237(3) 0.701(3) 0.037 Uiso 1 1 d D . .
H3B H 0.514(9) 0.270(2) 0.641(5) 0.037 Uiso 1 1 d D . .
O4 O 0.2539(7) 0.1473(2) 0.1734(3) 0.0244(9) Uani 1 1 d D . .
H4A H 0.354(6) 0.126(3) 0.147(5) 0.029 Uiso 1 1 d D . .
H4B H 0.155(6) 0.147(4) 0.125(4) 0.029 Uiso 1 1 d D . .
O5 O 0.9490(7) 0.2422(2) 0.7706(3) 0.0243(9) Uani 1 1 d D . .
H5A H 0.938(10) 0.256(3) 0.836(2) 0.029 Uiso 1 1 d D . .
H5B H 1.043(8) 0.267(3) 0.744(4) 0.029 Uiso 1 1 d D . .
O6 O 0.3028(7) 0.2837(2) 0.1350(4) 0.0301(10) Uani 1 1 d D . .
H6A H 0.262(10) 0.2425(17) 0.150(5) 0.036 Uiso 1 1 d D . .
H6B H 0.210(8) 0.297(3) 0.085(5) 0.036 Uiso 1 1 d D . .
O7 O 0.0856(7) 0.0765(3) 0.3410(4) 0.0319(11) Uani 1 1 d D . .
H7A H -0.019(8) 0.050(3) 0.325(5) 0.038 Uiso 1 1 d D . .
H7B H 0.101(10) 0.098(3) 0.281(3) 0.038 Uiso 1 1 d D . .
O8 O 0.6017(7) 0.0873(3) 0.1223(4) 0.0377(12) Uani 1 1 d D . .
H8A H 0.696(7) 0.109(3) 0.093(6) 0.045 Uiso 1 1 d D . .
H8B H 0.656(9) 0.057(3) 0.165(5) 0.045 Uiso 1 1 d D . .

loop_
_atom_site_aniso_label
_atom_site_aniso_U_11
_atom_site_aniso_U_22
_atom_site_aniso_U_33
_atom_site_aniso_U_23
_atom_site_aniso_U_13
_atom_site_aniso_U_12
Pt1 0.01157(8) 0.01426(8) 0.01335(9) 0.00030(8) 0.00095(6) 0.00122(8)
C1 0.027(3) 0.015(2) 0.023(3) 0.000(2) 0.003(2) 0.003(2)
C2 0.011(2) 0.018(2) 0.018(3) 0.000(2) 0.001(2) 0.0008(19)
C3 0.006(2) 0.018(2) 0.021(3) 0.002(2) 0.0018(19) -0.0014(18)
C4 0.026(3) 0.022(3) 0.020(3) -0.007(2) 0.001(2) 0.000(2)
C5 0.015(2) 0.020(2) 0.013(2) -0.0012(19) 0.000(2) 0.002(2)
C6 0.023(3) 0.020(3) 0.028(3) 0.005(2) -0.001(2) -0.004(2)
C7 0.012(2) 0.013(2) 0.026(3) 0.0044(19) 0.003(2) 0.0056(18)
C8 0.034(4) 0.026(3) 0.018(3) -0.006(2) -0.004(3) 0.000(3)
N1 0.019(2) 0.015(2) 0.020(2) 0.0005(18) 0.0037(19) 0.0005(18)
N2 0.019(2) 0.014(2) 0.017(2) 0.0038(18) 0.0035(18) -0.0008(17)
N3 0.018(2) 0.022(2) 0.018(2) 0.001(2) 0.0004(17) -0.006(2)
N4 0.015(2) 0.018(2) 0.018(2) 0.0006(17) 0.0034(17) -0.0015(17)
N5 0.016(2) 0.018(2) 0.024(2) 0.0027(18) 0.0037(19) 0.0034(17)
N6 0.017(2) 0.022(2) 0.019(2) -0.0013(18) -0.0009(19) 0.0010(18)
Pt2 0.01211(9) 0.01327(8) 0.01507(9) -0.00015(8) 0.00071(7) 0.00148(8)
C9 0.024(3) 0.018(2) 0.020(3) -0.003(2) 0.002(2) 0.000(2)
C10 0.011(2) 0.013(2) 0.023(3) 0.001(2) -0.002(2) 0.0066(18)
C11 0.012(2) 0.020(3) 0.017(2) -0.005(2) 0.0003(18) 0.004(2)
C12 0.041(3) 0.014(2) 0.012(2) -0.0026(19) 0.001(2) -0.003(2)
C13 0.012(2) 0.025(3) 0.011(2) 0.002(2) 0.002(2) 0.001(2)
C14 0.036(4) 0.022(3) 0.036(4) -0.001(3) 0.009(3) -0.005(3)
C15 0.015(3) 0.015(2) 0.021(3) 0.000(2) -0.001(2) 0.001(2)
C16 0.018(3) 0.033(3) 0.021(3) 0.000(2) 0.008(2) -0.004(2)
N7 0.018(2) 0.018(2) 0.014(2) -0.0001(16) 0.0045(17) 0.0023(17)
N8 0.017(2) 0.015(2) 0.011(2) -0.0003(16) -0.0021(17) -0.0029(17)
N9 0.017(2) 0.016(2) 0.016(2) -0.0052(17) 0.0013(18) 0.0007(17)
N10 0.019(2) 0.015(2) 0.018(2) 0.002(2) 0.0035(17) 0.002(2)
N11 0.020(2) 0.022(2) 0.021(2) 0.0006(19) 0.0064(19) -0.0005(19)
N12 0.018(2) 0.024(2) 0.021(2) 0.002(2) 0.0009(19) 0.0006(19)
Cl1 0.0248(7) 0.0204(6) 0.0241(7) 0.0015(5) 0.0052(5) -0.0002(5)
Cl2 0.0339(8) 0.0177(6) 0.0235(7) -0.0028(5) 0.0010(6) 0.0009(5)
O1 0.028(2) 0.0216(18) 0.0221(18) -0.0085(19) 0.0091(16) -0.004(2)
O2 0.027(2) 0.0173(18) 0.020(2) 0.0004(15) 0.0036(16) 0.0031(16)
O3 0.031(3) 0.021(2) 0.039(3) -0.0056(19) -0.007(2) 0.0026(18)
O4 0.023(2) 0.024(2) 0.026(2) 0.0033(17) 0.0028(17) 0.0001(17)
O5 0.027(2) 0.0181(19) 0.028(2) 0.0018(16) 0.0015(18) -0.0006(16)
O6 0.038(3) 0.021(2) 0.030(2) -0.0027(18) -0.004(2) -0.0012(19)
O7 0.030(3) 0.045(3) 0.021(2) 0.003(2) 0.0056(19) -0.010(2)
O8 0.025(2) 0.046(3) 0.043(3) 0.019(2) 0.008(2) 0.009(2)

loop_
_atom_type_symbol
_atom_type_description
_atom_type_scat_dispersion_real
_atom_type_scat_dispersion_imag
_atom_type_scat_source
C C 0.0033 0.0016 'International Tables Vol C Tables 4.2.6.8 and 6.1.1.4'
H H 0.0000 0.0000 'International Tables Vol C Tables 4.2.6.8 and 6.1.1.4'
Cl Cl 0.1484 0.1585 'International Tables Vol C Tables 4.2.6.8 and 6.1.1.4'
N N 0.0061 0.0033 'International Tables Vol C Tables 4.2.6.8 and 6.1.1.4'
O O 0.0106 0.0060 'International Tables Vol C Tables 4.2.6.8 and 6.1.1.4'
Pt Pt -1.7033 8.3905 'International Tables Vol C Tables 4.2.6.8 and 6.1.1.4'

loop_
_geom_angle_atom_site_label_1
_geom_angle_atom_site_label_2
_geom_angle_atom_site_label_3
_geom_angle
_geom_angle_site_symmetry_1
_geom_angle_site_symmetry_3
_geom_angle_publ_flag
C2 Pt1 C5 174.0(2) . . ?
C2 Pt1 C7 97.0(2) . . ?
C5 Pt1 C7 89.0(2) . . ?
C2 Pt1 C3 77.9(2) . . ?
C5 Pt1 C3 96.1(2) . . ?
C7 Pt1 C3 174.9(2) . . ?
C2 Pt1 Pt2 88.12(15) . . ?
C5 Pt1 Pt2 91.88(16) . . ?
C7 Pt1 Pt2 88.52(15) . . ?
C3 Pt1 Pt2 91.24(14) . . ?
C2 Pt1 Pt2 67.94(15) . 1_455 ?
C5 Pt1 Pt2 111.89(16) . 1_455 ?
C7 Pt1 Pt2 94.53(16) . 1_455 ?
C3 Pt1 Pt2 83.64(14) . 1_455 ?
Pt2 Pt1 Pt2 156.056(9) . 1_455 ?
N1 C1 H1C 109.5 . . ?
N1 C1 H1D 109.5 . . ?
H1C C1 H1D 109.5 . . ?
N1 C1 H1E 109.5 . . ?
H1C C1 H1E 109.5 . . ?
H1D C1 H1E 109.5 . . ?
N2 C2 N1 117.4(5) . . ?
N2 C2 Pt1 113.8(4) . . ?
N1 C2 Pt1 128.7(4) . . ?
N3 C3 N4 116.4(5) . . ?
N3 C3 Pt1 119.0(4) . . ?
N4 C3 Pt1 124.6(4) . . ?
N4 C4 H4C 109.5 . . ?
N4 C4 H4D 109.5 . . ?
H4C C4 H4D 109.5 . . ?
N4 C4 H4E 109.5 . . ?
H4C C4 H4E 109.5 . . ?
H4D C4 H4E 109.5 . . ?
N5 C5 Pt1 177.2(5) . . ?
N5 C6 H6C 109.5 . . ?
N5 C6 H6D 109.5 . . ?
H6C C6 H6D 109.5 . . ?
N5 C6 H6E 109.5 . . ?
H6C C6 H6E 109.5 . . ?
H6D C6 H6E 109.5 . . ?
N6 C7 Pt1 178.0(5) . . ?
N6 C8 H8C 109.5 . . ?
N6 C8 H8D 109.5 . . ?
H8C C8 H8D 109.5 . . ?
N6 C8 H8E 109.5 . . ?
H8C C8 H8E 109.5 . . ?
H8D C8 H8E 109.5 . . ?
C2 N1 C1 124.8(5) . . ?
C2 N1 H1 117.6 . . ?
C1 N1 H1 117.6 . . ?
C2 N2 N3 119.2(4) . . ?
C2 N2 H2 120.4 . . ?
N3 N2 H2 120.4 . . ?
C3 N3 N2 110.0(4) . . ?
C3 N4 C4 122.3(5) . . ?
C3 N4 H4 118.8 . . ?
C4 N4 H4 118.8 . . ?
C5 N5 C6 174.7(6) . . ?
C7 N6 C8 179.2(6) . . ?
C13 Pt2 C10 175.7(2) . . ?
C13 Pt2 C15 89.8(2) . . ?
C10 Pt2 C15 94.4(2) . . ?
C13 Pt2 C11 97.3(2) . . ?
C10 Pt2 C11 78.5(2) . . ?
C15 Pt2 C11 172.9(2) . . ?
C13 Pt2 Pt1 91.40(15) . . ?
C10 Pt2 Pt1 87.49(15) . . ?
C15 Pt2 Pt1 90.30(16) . . ?
C11 Pt2 Pt1 88.73(14) . . ?
C13 Pt2 Pt1 104.21(15) . 1_655 ?
C10 Pt2 Pt1 75.57(15) . 1_655 ?
C15 Pt2 Pt1 107.53(16) . 1_655 ?
C11 Pt2 Pt1 71.59(14) . 1_655 ?
Pt1 Pt2 Pt1 156.056(9) . 1_655 ?
N7 C9 H9C 109.5 . . ?
N7 C9 H9D 109.5 . . ?
H9C C9 H9D 109.5 . . ?
N7 C9 H9E 109.5 . . ?
H9C C9 H9E 109.5 . . ?
H9D C9 H9E 109.5 . . ?
N7 C9 H9F 109.5 . . ?
H9C C9 H9F 141.1 . . ?
H9D C9 H9F 56.3 . . ?
H9E C9 H9F 56.3 . . ?
N7 C9 H9G 109.5 . . ?
H9C C9 H9G 56.3 . . ?
H9D C9 H9G 141.1 . . ?
H9E C9 H9G 56.3 . . ?
H9F C9 H9G 109.5 . . ?
N7 C9 H9H 109.5 . . ?
H9C C9 H9H 56.3 . . ?
H9D C9 H9H 56.3 . . ?
H9E C9 H9H 141.1 . . ?
H9F C9 H9H 109.5 . . ?
H9G C9 H9H 109.5 . . ?
N7 C10 N8 118.6(5) . . ?
N7 C10 Pt2 128.6(4) . . ?
N8 C10 Pt2 112.8(4) . . ?
N9 C11 N10 118.0(5) . . ?
N9 C11 Pt2 118.1(4) . . ?
N10 C11 Pt2 123.9(4) . . ?
N10 C12 H12C 109.5 . . ?
N10 C12 H12D 109.5 . . ?
H12C C12 H12D 109.5 . . ?
N10 C12 H12E 109.5 . . ?
H12C C12 H12E 109.5 . . ?
H12D C12 H12E 109.5 . . ?
N11 C13 Pt2 176.3(5) . . ?
N11 C14 H14C 109.5 . . ?
N11 C14 H14D 109.5 . . ?
H14C C14 H14D 109.5 . . ?
N11 C14 H14E 109.5 . . ?
H14C C14 H14E 109.5 . . ?
H14D C14 H14E 109.5 . . ?
N12 C15 Pt2 176.3(5) . . ?
N12 C16 H16C 109.5 . . ?
N12 C16 H16D 109.5 . . ?
H16C C16 H16D 109.5 . . ?
N12 C16 H16E 109.5 . . ?
H16C C16 H16E 109.5 . . ?
H16D C16 H16E 109.5 . . ?
C10 N7 C9 125.6(5) . . ?
C10 N7 H7 117.2 . . ?
C9 N7 H7 117.2 . . ?
C10 N8 N9 119.6(4) . . ?
C10 N8 H8 120.2 . . ?
N9 N8 H8 120.2 . . ?
C11 N9 N8 110.9(4) . . ?
C11 N10 C12 124.2(5) . . ?
C11 N10 H10 117.9 . . ?
C12 N10 H10 117.9 . . ?
C13 N11 C14 178.0(6) . . ?
C15 N12 C16 175.8(6) . . ?
H1A O1 H1B 107(3) . . ?
H2A O2 H2B 109(3) . . ?
H3A O3 H3B 104(3) . . ?
H4A O4 H4B 107(3) . . ?
H5A O5 H5B 106(3) . . ?
H6A O6 H6B 102(3) . . ?
H7A O7 H7B 103(3) . . ?
H8A O8 H8B 109(3) . . ?

loop_
_geom_bond_atom_site_label_1
_geom_bond_atom_site_label_2
_geom_bond_distance
_geom_bond_site_symmetry_2
_geom_bond_publ_flag
Pt1 C2 1.996(5) . ?
Pt1 C5 1.999(6) . ?
Pt1 C7 2.001(6) . ?
Pt1 C3 2.018(6) . ?
Pt1 Pt2 3.2514(5) . ?
Pt1 Pt2 3.5643(6) 1_455 ?
C1 N1 1.435(7) . ?
C1 H1C 0.9800 . ?
C1 H1D 0.9800 . ?
C1 H1E 0.9800 . ?
C2 N2 1.331(7) . ?
C2 N1 1.339(7) . ?
C3 N3 1.313(7) . ?
C3 N4 1.360(7) . ?
C4 N4 1.458(7) . ?
C4 H4C 0.9800 . ?
C4 H4D 0.9800 . ?
C4 H4E 0.9800 . ?
C5 N5 1.144(7) . ?
C6 N5 1.435(7) . ?
C6 H6C 0.9800 . ?
C6 H6D 0.9800 . ?
C6 H6E 0.9800 . ?
C7 N6 1.145(7) . ?
C8 N6 1.437(7) . ?
C8 H8C 0.9800 . ?
C8 H8D 0.9800 . ?
C8 H8E 0.9800 . ?
N1 H1 0.8800 . ?
N2 N3 1.423(7) . ?
N2 H2 0.8800 . ?
N4 H4 0.8800 . ?
Pt2 C13 1.994(6) . ?
Pt2 C10 2.003(5) . ?
Pt2 C15 2.015(6) . ?
Pt2 C11 2.033(5) . ?
Pt2 Pt1 3.5643(6) 1_655 ?
C9 N7 1.453(7) . ?
C9 H9C 0.9800 . ?
C9 H9D 0.9800 . ?
C9 H9E 0.9800 . ?
C9 H9F 0.9800 . ?
C9 H9G 0.9800 . ?
C9 H9H 0.9800 . ?
C10 N7 1.315(7) . ?
C10 N8 1.347(7) . ?
C11 N9 1.310(7) . ?
C11 N10 1.344(7) . ?
C12 N10 1.449(7) . ?
C12 H12C 0.9800 . ?
C12 H12D 0.9800 . ?
C12 H12E 0.9800 . ?
C13 N11 1.148(7) . ?
C14 N11 1.423(8) . ?
C14 H14C 0.9800 . ?
C14 H14D 0.9800 . ?
C14 H14E 0.9800 . ?
C15 N12 1.137(7) . ?
C16 N12 1.447(7) . ?
C16 H16C 0.9800 . ?
C16 H16D 0.9800 . ?
C16 H16E 0.9800 . ?
N7 H7 0.8800 . ?
N8 N9 1.422(6) . ?
N8 H8 0.8800 . ?
N10 H10 0.8800 . ?
O1 H1A 0.87(2) . ?
O1 H1B 0.87(2) . ?
O2 H2A 0.862(19) . ?
O2 H2B 0.871(19) . ?
O3 H3A 0.88(2) . ?
O3 H3B 0.89(2) . ?
O4 H4A 0.87(2) . ?
O4 H4B 0.869(19) . ?
O5 H5A 0.87(2) . ?
O5 H5B 0.88(2) . ?
O6 H6A 0.89(2) . ?
O6 H6B 0.90(2) . ?
O7 H7A 0.89(2) . ?
O7 H7B 0.89(2) . ?
O8 H8A 0.86(2) . ?
O8 H8B 0.87(2) . ?

loop_
_geom_hbond_atom_site_label_D
_geom_hbond_atom_site_label_H
_geom_hbond_atom_site_label_A
_geom_hbond_distance_DH
_geom_hbond_distance_HA
_geom_hbond_distance_DA
_geom_hbond_angle_DHA
_geom_hbond_site_symmetry_A
N1 H1 O6 0.88 2.04 2.850(7) 152.9 .
N2 H2 Cl1 0.88 2.46 3.292(5) 156.9 .
N4 H4 O3 0.88 2.17 2.918(6) 142.3 2_656
N7 H7 O7 0.88 2.13 2.889(6) 144.5 2_656
N8 H8 O5 0.88 2.08 2.940(6) 165.8 2_756
N10 H10 Cl2 0.88 2.60 3.357(6) 144.8 1_554
O1 H1A N3 0.87(2) 1.92(2) 2.782(6) 172(6) .
O1 H1B Cl1 0.87(2) 2.39(4) 3.147(5) 146(5) .
O2 H2A N9 0.862(19) 1.94(2) 2.790(6) 171(7) 2_745
O2 H2B Cl2 0.871(19) 2.36(2) 3.213(4) 168(5) 1_554
O3 H3A O5 0.88(2) 2.04(4) 2.817(6) 146(7) .
O3 H3B Cl1 0.89(2) 2.29(3) 3.133(5) 159(7) .
O4 H4A O8 0.87(2) 1.87(2) 2.717(6) 165(6) .
O4 H4B O2 0.869(19) 1.91(2) 2.777(6) 179(7) 1_455
O5 H5A Cl2 0.87(2) 2.18(2) 3.047(5) 172(6) .
O5 H5B Cl1 0.88(2) 2.23(2) 3.106(5) 173(6) 1_655
O6 H6A O4 0.89(2) 1.92(3) 2.787(6) 163(7) .
O6 H6B Cl2 0.90(2) 2.32(3) 3.177(5) 159(6) 1_454
O7 H7A O1 0.89(2) 1.97(2) 2.858(6) 174(6) 2_546
O7 H7B O4 0.89(2) 1.99(3) 2.816(6) 155(6) .
O8 H8A O2 0.86(2) 2.02(3) 2.873(6) 170(7) .
O8 H8B O1 0.87(2) 1.92(2) 2.780(6) 168(7) 2_646
C6 H6E Cl2 0.98 2.92 3.883(6) 169.0 2_656
C8 H8E Cl1 0.98 3.09 3.546(6) 109.8 1_554
C8 H8C Cl2 0.98 2.84 3.727(7) 150.5 1_554
C8 H8E Cl2 0.98 3.06 3.915(7) 146.8 1_454
C12 H12D Cl2 0.98 3.08 3.701(6) 122.7 1_554
C14 H14C Cl2 0.98 2.89 3.428(7) 115.9 1_554
C16 H16C Cl1 0.98 2.78 3.721(6) 162.0 .
C16 H16E Cl1 0.98 2.79 3.647(6) 146.8 1_655

loop_
_geom_torsion_atom_site_label_1
_geom_torsion_atom_site_label_2
_geom_torsion_atom_site_label_3
_geom_torsion_atom_site_label_4
_geom_torsion
_geom_torsion_site_symmetry_1
_geom_torsion_site_symmetry_2
_geom_torsion_site_symmetry_3
_geom_torsion_site_symmetry_4
_geom_torsion_publ_flag
C5 Pt1 C2 N2 1(2) . . . . ?
C7 Pt1 C2 N2 179.7(4) . . . . ?
C3 Pt1 C2 N2 -0.2(4) . . . . ?
Pt2 Pt1 C2 N2 91.5(4) . . . . ?
Pt2 Pt1 C2 N2 -88.2(4) 1_455 . . . ?
C5 Pt1 C2 N1 -179.2(19) . . . . ?
C7 Pt1 C2 N1 -0.9(5) . . . . ?
C3 Pt1 C2 N1 179.2(6) . . . . ?
Pt2 Pt1 C2 N1 -89.1(5) . . . . ?
Pt2 Pt1 C2 N1 91.2(5) 1_455 . . . ?
C2 Pt1 C3 N3 0.4(4) . . . . ?
C5 Pt1 C3 N3 -179.4(4) . . . . ?
C7 Pt1 C3 N3 0(3) . . . . ?
Pt2 Pt1 C3 N3 -87.4(4) . . . . ?
Pt2 Pt1 C3 N3 69.2(4) 1_455 . . . ?
C2 Pt1 C3 N4 179.9(5) . . . . ?
C5 Pt1 C3 N4 0.1(5) . . . . ?
C7 Pt1 C3 N4 179(2) . . . . ?
Pt2 Pt1 C3 N4 92.1(4) . . . . ?
Pt2 Pt1 C3 N4 -111.3(4) 1_455 . . . ?
C2 Pt1 C5 N5 125(10) . . . . ?
C7 Pt1 C5 N5 -53(11) . . . . ?
C3 Pt1 C5 N5 127(11) . . . . ?
Pt2 Pt1 C5 N5 35(11) . . . . ?
Pt2 Pt1 C5 N5 -148(11) 1_455 . . . ?
C2 Pt1 C7 N6 -161(14) . . . . ?
C5 Pt1 C7 N6 19(14) . . . . ?
C3 Pt1 C7 N6 -161(13) . . . . ?
Pt2 Pt1 C7 N6 -73(14) . . . . ?
Pt2 Pt1 C7 N6 131(14) 1_455 . . . ?
N2 C2 N1 C1 3.5(8) . . . . ?
Pt1 C2 N1 C1 -175.9(4) . . . . ?
N1 C2 N2 N3 -179.4(5) . . . . ?
Pt1 C2 N2 N3 0.0(6) . . . . ?
N4 C3 N3 N2 180.0(4) . . . . ?
Pt1 C3 N3 N2 -0.5(6) . . . . ?
C2 N2 N3 C3 0.3(7) . . . . ?
N3 C3 N4 C4 0.1(7) . . . . ?
Pt1 C3 N4 C4 -179.4(4) . . . . ?
Pt1 C5 N5 C6 -32(16) . . . . ?
Pt1 C7 N6 C8 -17(53) . . . . ?
C2 Pt1 Pt2 C13 47.9(2) . . . . ?
C5 Pt1 Pt2 C13 -138.2(2) . . . . ?
C7 Pt1 Pt2 C13 -49.2(2) . . . . ?
C3 Pt1 Pt2 C13 125.7(2) . . . . ?
Pt2 Pt1 Pt2 C13 48.68(15) 1_455 . . . ?
C2 Pt1 Pt2 C10 -136.3(2) . . . . ?
C5 Pt1 Pt2 C10 37.7(2) . . . . ?
C7 Pt1 Pt2 C10 126.6(2) . . . . ?
C3 Pt1 Pt2 C10 -58.4(2) . . . . ?
Pt2 Pt1 Pt2 C10 -135.50(16) 1_455 . . . ?
C2 Pt1 Pt2 C15 -41.9(2) . . . . ?
C5 Pt1 Pt2 C15 132.1(2) . . . . ?
C7 Pt1 Pt2 C15 -138.9(2) . . . . ?
C3 Pt1 Pt2 C15 36.0(2) . . . . ?
Pt2 Pt1 Pt2 C15 -41.09(16) 1_455 . . . ?
C2 Pt1 Pt2 C11 145.1(2) . . . . ?
C5 Pt1 Pt2 C11 -40.9(2) . . . . ?
C7 Pt1 Pt2 C11 48.1(2) . . . . ?
C3 Pt1 Pt2 C11 -137.0(2) . . . . ?
Pt2 Pt1 Pt2 C11 145.92(16) 1_455 . . . ?
C2 Pt1 Pt2 Pt1 179.20(16) . . . 1_655 ?
C5 Pt1 Pt2 Pt1 -6.83(15) . . . 1_655 ?
C7 Pt1 Pt2 Pt1 82.15(15) . . . 1_655 ?
C3 Pt1 Pt2 Pt1 -102.95(15) . . . 1_655 ?
Pt2 Pt1 Pt2 Pt1 180.0 1_455 . . 1_655 ?
C13 Pt2 C10 N7 165(3) . . . . ?
C15 Pt2 C10 N7 -0.5(5) . . . . ?
C11 Pt2 C10 N7 178.9(5) . . . . ?
Pt1 Pt2 C10 N7 89.7(5) . . . . ?
Pt1 Pt2 C10 N7 -107.4(5) 1_655 . . . ?
C13 Pt2 C10 N8 -14(3) . . . . ?
C15 Pt2 C10 N8 -179.7(4) . . . . ?
C11 Pt2 C10 N8 -0.4(4) . . . . ?
Pt1 Pt2 C10 N8 -89.6(4) . . . . ?
Pt1 Pt2 C10 N8 73.3(4) 1_655 . . . ?
C13 Pt2 C11 N9 179.4(4) . . . . ?
C10 Pt2 C11 N9 0.4(4) . . . . ?
C15 Pt2 C11 N9 6(2) . . . . ?
Pt1 Pt2 C11 N9 88.1(4) . . . . ?
Pt1 Pt2 C11 N9 -78.0(4) 1_655 . . . ?
C13 Pt2 C11 N10 0.1(4) . . . . ?
C10 Pt2 C11 N10 -178.9(5) . . . . ?
C15 Pt2 C11 N10 -173.4(15) . . . . ?
Pt1 Pt2 C11 N10 -91.2(4) . . . . ?
Pt1 Pt2 C11 N10 102.7(4) 1_655 . . . ?
C10 Pt2 C13 N11 -146(7) . . . . ?
C15 Pt2 C13 N11 20(8) . . . . ?
C11 Pt2 C13 N11 -160(8) . . . . ?
Pt1 Pt2 C13 N11 -71(8) . . . . ?
Pt1 Pt2 C13 N11 128(8) 1_655 . . . ?
C13 Pt2 C15 N12 -90(8) . . . . ?
C10 Pt2 C15 N12 88(8) . . . . ?
C11 Pt2 C15 N12 83(9) . . . . ?
Pt1 Pt2 C15 N12 1(8) . . . . ?
Pt1 Pt2 C15 N12 165(8) 1_655 . . . ?
N8 C10 N7 C9 4.4(8) . . . . ?
Pt2 C10 N7 C9 -174.9(4) . . . . ?
N7 C10 N8 N9 -178.9(4) . . . . ?
Pt2 C10 N8 N9 0.4(6) . . . . ?
N10 C11 N9 N8 179.1(4) . . . . ?
Pt2 C11 N9 N8 -0.3(6) . . . . ?
C10 N8 N9 C11 -0.1(7) . . . . ?
N9 C11 N10 C12 -1.4(8) . . . . ?
Pt2 C11 N10 C12 177.9(4) . . . . ?
Pt2 C13 N11 C14 72(21) . . . . ?
Pt2 C15 N12 C16 -17(15) . . . . ?
